data_4003067
loop_
_publ_author_name
'Liu, Huiyu'
'Gutmann, Matthias J.'
'Stokes, Harold T.'
'Campbell, Branton J.'
'Evans, Ivana Radosavljevic'
'Evans, John S. O.'

_publ_section_title
;
 Supercolossal Uniaxial Negative Thermal Expansion in Chloranilic Acid
 Pyrazine, CA-Pyz
;
_journal_issue 12
_journal_name_full 'Chemistry of Materials'
_journal_page_first 4514
_journal_paper_doi 10.1021/acs.chemmater.9b01135
_journal_volume 31
_journal_year 2019
_chemical_formula_moiety 'C10 H6 Cl2 N2 O4'
_chemical_formula_sum 'C10 H6 Cl2 N2 O4'
_chemical_formula_weight 289.07
_space_group_IT_number 2
_space_group_name_Hall '-P 1'
_space_group_name_H-M_alt 'P -1'
_symmetry_cell_setting triclinic
_symmetry_space_group_name_Hall '-P 1'
_symmetry_space_group_name_H-M 'P -1'
_atom_sites_solution_hydrogens difmap
_atom_sites_solution_primary direct
_cell_angle_alpha 81.848(5)
_cell_angle_beta 81.421(5)
_cell_angle_gamma 77.317(5)
_cell_formula_units_Z 1
_cell_length_a 4.8242(3)
_cell_length_b 5.8096(3)
_cell_length_c 10.7703(6)
_cell_measurement_reflns_used 2359
_cell_measurement_temperature 200
_cell_measurement_theta_max 30.9460
_cell_measurement_theta_min 3.5890
_cell_volume 289.33(3)
_computing_cell_refinement 'USER DEFINED CELL REFINEMENT'
_computing_data_collection 'USER DEFINED DATA COLLECTION'
_computing_data_reduction 'USER DEFINED DATA REDUCTION'
_computing_molecular_graphics 'CAMERON (Watkin et al., 1996)'
_computing_publication_material 'CRYSTALS (Betteridge et al., 2003)'
_computing_structure_refinement 'CRYSTALS (Betteridge et al., 2003)'
_computing_structure_solution 'SIR92 (Altomare et al., 1994)'
_diffrn_ambient_temperature 200
_diffrn_measured_fraction_theta_full 0.996
_diffrn_measured_fraction_theta_max 0.952
_diffrn_measurement_device Serial
_diffrn_measurement_device_type Unknown
_diffrn_measurement_method \w/2\q
_diffrn_radiation_monochromator graphite
_diffrn_radiation_type 'Mo K\a'
_diffrn_radiation_wavelength 0.71073
_diffrn_reflns_av_R_equivalents 0.058
_diffrn_reflns_limit_h_max 7
_diffrn_reflns_limit_h_min -7
_diffrn_reflns_limit_k_max 8
_diffrn_reflns_limit_k_min -9
_diffrn_reflns_limit_l_max 16
_diffrn_reflns_limit_l_min -16
_diffrn_reflns_number 4125
_diffrn_reflns_theta_full 29.580
_diffrn_reflns_theta_max 33.613
_diffrn_reflns_theta_min 3.618
_diffrn_standards_number 0
_exptl_absorpt_coefficient_mu 0.568
_exptl_absorpt_correction_type none
_exptl_crystal_density_diffrn 1.659
_exptl_crystal_density_method 'not measured'
_exptl_crystal_F_000 146
_refine_diff_density_max 1.00
_refine_diff_density_min -0.90
_refine_ls_extinction_method None
_refine_ls_goodness_of_fit_ref 1.0000
_refine_ls_hydrogen_treatment mixed
_refine_ls_matrix_type full
_refine_ls_number_parameters 95
_refine_ls_number_reflns 2431
_refine_ls_number_restraints 0
_refine_ls_R_factor_all 0.1184
_refine_ls_R_factor_gt 0.0758
_refine_ls_shift/su_max 0.0002992
_refine_ls_shift/su_mean 0.0000278
_refine_ls_structure_factor_coef Fsqd
_refine_ls_weighting_details
;
 Method, part 1, Chebychev polynomial, (Watkin, 1994, Prince, 1982) 
 [weight] = 1.0/[A~0~*T~0~(x)+A~1~*T~1~(x) ... +A~n-1~]*T~n-1~(x)] 
 where A~i~ are the Chebychev coefficients listed below and x= Fcalc/Fmax 
 Method = Robust Weighting (Prince, 1982) 
 W = [weight] * [1-(deltaF/6*sigmaF)^2^]^2^ 
 A~i~ are: 
 0.834E+04 -0.431E+04 0.708E+04 
;
_refine_ls_weighting_scheme calc
_refine_ls_wR_factor_all 0.1801
_refine_ls_wR_factor_gt 0.1710
_refine_ls_wR_factor_ref 0.1710
_reflns_limit_h_max 7
_reflns_limit_h_min -7
_reflns_limit_k_max 8
_reflns_limit_k_min -9
_reflns_limit_l_max 16
_reflns_limit_l_min -16
_reflns_number_gt 2431
_reflns_number_total 1971
_reflns_threshold_expression I>2.0\s(I)
_oxford_diffrn_Wilson_B_factor 0.00
_oxford_diffrn_Wilson_scale 0.00
_oxford_refine_ls_r_factor_ref 0.0758
_oxford_refine_ls_scale 17.8(19)
_oxford_reflns_number_all 4120
_oxford_reflns_threshold_expression_ref I>2.0\s(I)
_cod_data_source_file cm9b01135_si_003.cif
_cod_data_source_block 1
_cod_original_cell_volume 289.330(16)
_cod_original_sg_symbol_H-M 'P -1 '
_cod_database_code 4003067

loop_
_symmetry_equiv_pos_as_xyz
x,y,z
-x,-y,-z

loop_
_atom_site_label
_atom_site_type_symbol
_atom_site_fract_x
_atom_site_fract_y
_atom_site_fract_z
_atom_site_U_iso_or_equiv
_atom_site_occupancy
_atom_site_adp_type
Cl1 Cl 0.7954(3) 0.7734(2) 1.65895(10) 0.0293 1.0000 Uani
C2 C 0.6370(8) 0.6292(7) 1.5692(3) 0.0228 1.0000 Uani
C3 C 0.4782(8) 0.4533(7) 1.6349(4) 0.0229 1.0000 Uani
C4 C 0.3350(8) 0.3262(7) 1.5577(3) 0.0211 1.0000 Uani
O5 O 0.1840(7) 0.1739(6) 1.6190(3) 0.0308 1.0000 Uani
O6 O 0.4500(7) 0.4046(6) 1.7498(3) 0.0326 1.0000 Uani
N7 N 0.9180(9) 0.9432(8) 1.1280(3) 0.0384 1.0000 Uani
C8 C 1.0851(12) 0.7852(10) 1.0575(4) 0.0411 1.0000 Uani
C9 C 1.1669(12) 0.8414(9) 0.9301(4) 0.0392 1.0000 Uani
H81 H 1.159(12) 0.633(10) 1.093(5) 0.044(15) 1.0000 Uiso
H91 H 1.299(12) 0.720(10) 0.885(5) 0.051(16) 1.0000 Uiso
H51 H 0.199(13) 0.163(11) 1.688(6) 0.054(19) 1.0000 Uiso

loop_
_atom_site_aniso_label
_atom_site_aniso_U_11
_atom_site_aniso_U_22
_atom_site_aniso_U_33
_atom_site_aniso_U_23
_atom_site_aniso_U_13
_atom_site_aniso_U_12
Cl1 0.0331(5) 0.0332(5) 0.0264(4) -0.0088(4) -0.0052(4) -0.0124(4)
C2 0.0242(19) 0.0247(19) 0.0210(15) -0.0041(14) -0.0006(14) -0.0087(15)
C3 0.0222(18) 0.0257(19) 0.0204(15) -0.0045(14) -0.0003(14) -0.0040(15)
C4 0.0221(18) 0.0218(18) 0.0195(15) -0.0027(13) -0.0007(13) -0.0052(14)
O5 0.0411(18) 0.0356(17) 0.0193(13) 0.0003(13) -0.0002(13) -0.0202(14)
O6 0.0416(18) 0.0425(18) 0.0158(12) -0.0002(12) -0.0005(12) -0.0170(14)
N7 0.047(2) 0.050(2) 0.0206(16) 0.0012(16) 0.0015(16) -0.022(2)
C8 0.055(3) 0.037(3) 0.028(2) 0.0017(19) -0.003(2) -0.009(2)
C9 0.050(3) 0.039(3) 0.026(2) -0.0045(19) 0.003(2) -0.007(2)

loop_
_atom_type_symbol
_atom_type_scat_dispersion_real
_atom_type_scat_dispersion_imag
_atom_type_scat_Cromer_Mann_a1
_atom_type_scat_Cromer_Mann_b1
_atom_type_scat_Cromer_Mann_a2
_atom_type_scat_Cromer_Mann_b2
_atom_type_scat_Cromer_Mann_a3
_atom_type_scat_Cromer_Mann_b3
_atom_type_scat_Cromer_Mann_a4
_atom_type_scat_Cromer_Mann_b4
_atom_type_scat_Cromer_Mann_c
_atom_type_scat_source
C 0.0033 0.0016 2.3100 20.8439 1.0200 10.2075 1.5886 0.5687 0.8650 51.6512 0.2156 'International Tables Vol C 4.2.6.8 and 6.1.1.4'
H 0.0000 0.0000 0.4930 10.5109 0.3229 26.1257 0.1402 3.1424 0.0408 57.7998 0.0030 'International Tables Vol C 4.2.6.8 and 6.1.1.4'
N 0.0061 0.0033 12.2126 0.0057 3.1322 9.8933 2.0125 28.9975 1.1663 0.5826 -11.5290 'International Tables Vol C 4.2.6.8 and 6.1.1.4'
O 0.0106 0.0060 3.0485 13.2771 2.2868 5.7011 1.5463 0.3239 0.8670 32.9089 0.2508 'International Tables Vol C 4.2.6.8 and 6.1.1.4'
Cl 0.1484 0.1585 11.4604 0.0104 7.1964 1.1662 6.2556 18.5194 1.6455 47.7784 -9.5574 'International Tables Vol C 4.2.6.8 and 6.1.1.4'

loop_
_geom_angle_atom_site_label_1
_geom_angle_site_symmetry_1
_geom_angle_atom_site_label_2
_geom_angle_atom_site_label_3
_geom_angle_site_symmetry_3
_geom_angle
_geom_angle_publ_flag
Cl1 . C2 C4 2_668 121.1(3) yes
Cl1 . C2 C3 . 117.6(3) yes
C4 2_668 C2 C3 . 121.3(3) yes
C2 . C3 C4 . 118.4(3) yes
C2 . C3 O6 . 123.6(3) yes
C4 . C3 O6 . 118.0(4) yes
C3 . C4 C2 2_668 120.3(3) yes
C3 . C4 O5 . 117.6(3) yes
C2 2_668 C4 O5 . 122.1(3) yes
C4 . O5 H51 . 109(5) no
C9 2_777 N7 C8 . 116.4(4) yes
N7 . C8 C9 . 122.0(5) yes
N7 . C8 H81 . 121(3) no
C9 . C8 H81 . 117(3) no
C8 . C9 N7 2_777 121.6(5) yes
C8 . C9 H91 . 118(3) no
N7 2_777 C9 H91 . 120(3) no

loop_
_geom_bond_atom_site_label_1
_geom_bond_atom_site_label_2
_geom_bond_site_symmetry_2
_geom_bond_distance
_geom_bond_publ_flag
Cl1 C2 . 1.718(4) yes
C2 C4 2_668 1.347(5) yes
C2 C3 . 1.452(5) yes
C3 C4 . 1.511(5) yes
C3 O6 . 1.223(5) yes
C4 O5 . 1.313(5) yes
O5 H51 . 0.75(6) no
N7 C9 2_777 1.325(6) yes
N7 C8 . 1.326(7) yes
C8 C9 . 1.383(6) yes
C8 H81 . 0.93(6) no
C9 H91 . 0.97(6) no

loop_
_geom_hbond_atom_site_label_D
_geom_hbond_atom_site_label_H
_geom_hbond_atom_site_label_A
_geom_hbond_site_symmetry_A
_geom_hbond_angle_DHA
_geom_hbond_distance_DH
_geom_hbond_distance_HA
_geom_hbond_distance_DA
_geom_hbond_publ_flag
C9 H91 O6 1_654 158(4) 0.974 2.420 3.341(6) yes
O5 H51 N7 2_668 152(6) 0.751 2.023 2.712(6) yes

loop_
_oxford_twin_element_scale_factors
0.499(2)
0.501(2)
